data_7244244
loop_
_publ_author_name
'Yamashita, Yutaro'
'Tashiro, Shohei'
'Shionoya, Mitsuhiko'

_publ_section_title
;
 Orientational isomerisation of guest molecules in equilibrium in a
 tubular host crystal formed via halogen and hydrogen bonding
;
_journal_name_full CrystEngComm
_journal_paper_doi 10.1039/D1CE01654G
_journal_year 2022
_chemical_formula_moiety 'Br, C7 H8 Br2 N, C0.5 H Cl'
_chemical_formula_sum 'C7.5 H9 Br3 Cl N'
_chemical_formula_weight 388.34
_space_group_crystal_system orthorhombic
_space_group_IT_number 56
_space_group_name_Hall '-P 2ab 2ac'
_space_group_name_H-M_alt 'P c c n'
_atom_sites_solution_hydrogens geom
_audit_creation_date 2021-11-24
_audit_creation_method
;
Olex2 1.2
(compiled May 18 2018 14:05:52 for OlexSys, GUI svn.r5506)
;
_audit_update_record
;
2021-11-26 deposited with the CCDC.	2022-01-18 downloaded from the CCDC.
;
_cell_angle_alpha 90
_cell_angle_beta 90
_cell_angle_gamma 90
_cell_formula_units_Z 8
_cell_length_a 23.3007(2)
_cell_length_b 11.41420(10)
_cell_length_c 8.88690(10)
_cell_measurement_reflns_used 5101
_cell_measurement_temperature 198
_cell_measurement_theta_max 71.5540
_cell_measurement_theta_min 4.2970
_cell_volume 2363.55(4)
_computing_cell_refinement 'CrysAlisPro 1.171.39.46e (Rigaku OD, 2018)'
_computing_data_collection 'CrysAlisPro 1.171.39.46e (Rigaku OD, 2018)'
_computing_data_reduction 'CrysAlisPro 1.171.39.46e (Rigaku OD, 2018)'
_computing_molecular_graphics 'Olex2 (Dolomanov et al., 2009)'
_computing_publication_material 'Olex2 (Dolomanov et al., 2009)'
_computing_structure_refinement 'ShelXL (Sheldrick, 2015)'
_diffrn_ambient_temperature 198
_diffrn_detector 'CCD plate'
_diffrn_measured_fraction_theta_full 0.999
_diffrn_measured_fraction_theta_max 0.981
_diffrn_measurement_details
;
List of Runs (angles in degrees, time in seconds):

  # Type    Start    End  Width  t~exp~   \w     \q     \k     \f   Frames
#--------------------------------------------------------------------------
  1  \w    -43.00  -1.00   0.50    0.50    --    0.00 -38.00 120.00   84
  2  \w    -20.00  40.00   0.50    0.50    --    0.00  38.00   0.00  120
  3  \w     36.00 132.00   0.50    0.50    --   95.70 -82.00-180.00  192
  4  \w     77.00 102.00   0.50    0.50    --   95.70 -45.00 150.00   50
  5  \w    124.00 184.00   0.50    0.50    --   95.70  30.00  60.00  120
  6  \w     64.00  90.00   0.50    0.50    --   95.70  30.00  60.00   52
  7  \w      6.00  61.00   0.50    0.50    --   95.70 -45.00 150.00  110
  8  \w     32.00  94.00   0.50    0.50    --   95.70 -77.00  90.00  124
  9  \w     42.00 115.00   0.50    0.50    --   95.70  15.00  30.00  146
;
_diffrn_measurement_device 'four-circle diffractometer'
_diffrn_measurement_device_type 'XtaLAB AFC12 (RINC): Kappa single'
_diffrn_measurement_method '\w scans'
_diffrn_orient_matrix_type 'CrysAlisPro convention (1999,Acta A55,543-557)'
_diffrn_orient_matrix_UB_11 -0.0650580000
_diffrn_orient_matrix_UB_12 -0.0219840000
_diffrn_orient_matrix_UB_13 0.0118838000
_diffrn_orient_matrix_UB_21 -0.0103454000
_diffrn_orient_matrix_UB_22 0.1327148000
_diffrn_orient_matrix_UB_23 0.0158761000
_diffrn_orient_matrix_UB_31 -0.0054883000
_diffrn_orient_matrix_UB_32 0.0106976000
_diffrn_orient_matrix_UB_33 -0.1722753000
_diffrn_radiation_monochromator mirror
_diffrn_radiation_probe x-ray
_diffrn_radiation_type CuK\a
_diffrn_radiation_wavelength 1.54184
_diffrn_reflns_av_R_equivalents 0.0347
_diffrn_reflns_av_unetI/netI 0.0317
_diffrn_reflns_Laue_measured_fraction_full 0.999
_diffrn_reflns_Laue_measured_fraction_max 0.981
_diffrn_reflns_limit_h_max 28
_diffrn_reflns_limit_h_min -14
_diffrn_reflns_limit_k_max 13
_diffrn_reflns_limit_k_min -13
_diffrn_reflns_limit_l_max 6
_diffrn_reflns_limit_l_min -10
_diffrn_reflns_number 7220
_diffrn_reflns_point_group_measured_fraction_full 0.999
_diffrn_reflns_point_group_measured_fraction_max 0.981
_diffrn_reflns_theta_full 67.684
_diffrn_reflns_theta_max 71.875
_diffrn_reflns_theta_min 3.794
_diffrn_source 'Rotating-anode X-ray tube (dual wavelength)'
_diffrn_source_type 'Rigaku (Cu) X-ray DW Source'
_exptl_absorpt_coefficient_mu 14.383
_exptl_absorpt_correction_T_max 1.00000
_exptl_absorpt_correction_T_min 0.28882
_exptl_absorpt_correction_type multi-scan
_exptl_absorpt_process_details
;
CrysAlisPro 1.171.39.46e (Rigaku Oxford Diffraction, 2018)
Empirical absorption correction using spherical harmonics,
 implemented in SCALE3 ABSPACK scaling algorithm.
;
_exptl_crystal_colour colourless
_exptl_crystal_colour_primary colourless
_exptl_crystal_density_diffrn 2.183
_exptl_crystal_description plate
_exptl_crystal_F_000 1464
_exptl_crystal_size_max 0.2
_exptl_crystal_size_mid 0.1
_exptl_crystal_size_min 0.03
_refine_diff_density_max 1.127
_refine_diff_density_min -1.378
_refine_diff_density_rms 0.168
_refine_ls_extinction_method none
_refine_ls_goodness_of_fit_ref 1.061
_refine_ls_hydrogen_treatment constr
_refine_ls_matrix_type full
_refine_ls_number_parameters 120
_refine_ls_number_reflns 2272
_refine_ls_number_restraints 0
_refine_ls_restrained_S_all 1.061
_refine_ls_R_factor_all 0.0450
_refine_ls_R_factor_gt 0.0431
_refine_ls_shift/su_max 0.001
_refine_ls_shift/su_mean 0.000
_refine_ls_structure_factor_coef Fsqd
_refine_ls_weighting_details 'w=1/[\s^2^(Fo^2^)+(0.0770P)^2^+6.3776P] where P=(Fo^2^+2Fc^2^)/3'
_refine_ls_weighting_scheme calc
_refine_ls_wR_factor_gt 0.1216
_refine_ls_wR_factor_ref 0.1237
_reflns_Friedel_coverage 0.000
_reflns_number_gt 2115
_reflns_number_total 2272
_reflns_threshold_expression 'I > 2\s(I)'
_cod_data_source_file d1ce01654g2.cif
_cod_data_source_block DCM_198K
_cod_original_formula_sum 'C7.50 H9 Br3 Cl N'
_cod_database_code 7244244
_shelx_shelxl_version_number 2017/1
_chemical_oxdiff_formula CHNBrCl
_shelx_space_group_comment
;
The symmetry employed for this shelxl refinement is uniquely defined
by the following loop, which should always be used as a source of
symmetry information in preference to the above space-group names.
They are only intended as comments.
;
_shelx_estimated_absorpt_t_max 0.672
_shelx_estimated_absorpt_t_min 0.161
_reflns_odcompleteness_completeness 99.84
_reflns_odcompleteness_iscentric 1
_reflns_odcompleteness_theta 66.97
_olex2_refinement_description
;
1. Fixed Uiso
 At 1.2 times of:
  All C(H) groups, All C(H,H) groups, All N(H) groups
2. Others
 Sof(C1GA)=Sof(H1GC)=Sof(H1GD)=0.5*(1-FVAR(2))
 Sof(C1GB)=Sof(H1GA)=Sof(H1GB)=0.5*FVAR(2)
3.a Secondary CH2 refined with riding coordinates:
 C7(H7A,H7B), C1(H1A,H1B), C1GB(H1GA,H1GB), C1GA(H1GC,H1GD)
3.b Aromatic/amide H refined with riding coordinates:
 N1(H1), C4(H4), C6(H6), C3(H3)
;
_olex2_submission_special_instructions 'No special instructions were received'
_oxdiff_exptl_absorpt_empirical_details
;
Empirical correction (ABSPACK) includes:
- Absorption correction using spherical harmonics
- Frame scaling
;
_oxdiff_exptl_absorpt_empirical_full_max 2.385
_oxdiff_exptl_absorpt_empirical_full_min 0.620

loop_
_space_group_symop_operation_xyz
'x, y, z'
'-x+1/2, -y+1/2, z'
'-x, y+1/2, -z+1/2'
'x+1/2, -y, -z+1/2'
'-x, -y, -z'
'x-1/2, y-1/2, -z'
'x, -y-1/2, z-1/2'
'-x-1/2, y, z-1/2'

loop_
_atom_site_label
_atom_site_type_symbol
_atom_site_fract_x
_atom_site_fract_y
_atom_site_fract_z
_atom_site_U_iso_or_equiv
_atom_site_adp_type
_atom_site_occupancy
_atom_site_site_symmetry_order
_atom_site_calc_flag
_atom_site_refinement_flags_posn
_atom_site_refinement_flags_adp
_atom_site_refinement_flags_occupancy
_atom_site_disorder_assembly
_atom_site_disorder_group
Br3 Br 0.59134(2) 0.63099(4) 1.13733(5) 0.03232(19) Uani 1 1 d . . . . .
Br2 Br 0.55308(2) 0.17157(4) 0.60546(6) 0.03542(19) Uani 1 1 d . . . . .
Br1 Br 0.76105(2) 0.57667(6) 0.53911(7) 0.0527(2) Uani 1 1 d . . . . .
Cl1G Cl 0.68858(10) 0.2277(3) 0.3242(5) 0.1259(12) Uani 1 1 d . . . . .
N1 N 0.59056(16) 0.5442(4) 0.7961(4) 0.0326(9) Uani 1 1 d . . . . .
H1 H 0.587157 0.569381 0.889276 0.039 Uiso 1 1 calc R . . . .
C5 C 0.55894(18) 0.4190(4) 0.6024(5) 0.0282(9) Uani 1 1 d . . . . .
C4 C 0.55370(19) 0.4629(4) 0.7471(5) 0.0297(9) Uani 1 1 d . . . . .
H4 H 0.524035 0.435305 0.811270 0.036 Uiso 1 1 calc R . . . .
C2 C 0.63893(19) 0.5507(4) 0.5636(5) 0.0293(9) Uani 1 1 d . . . . .
C6 C 0.60245(19) 0.4646(4) 0.5109(5) 0.0284(9) Uani 1 1 d . . . . .
H6 H 0.606955 0.435896 0.411224 0.034 Uiso 1 1 calc R . . . .
C7 C 0.5200(2) 0.3232(4) 0.5504(6) 0.0325(10) Uani 1 1 d . . . . .
H7A H 0.515068 0.327722 0.439841 0.039 Uiso 1 1 calc R . . . .
H7B H 0.481762 0.332196 0.597761 0.039 Uiso 1 1 calc R . . . .
C3 C 0.6321(2) 0.5890(4) 0.7109(5) 0.0317(9) Uani 1 1 d . . . . .
H3 H 0.657110 0.647017 0.750780 0.038 Uiso 1 1 calc R . . . .
C1 C 0.6837(2) 0.6065(6) 0.4674(6) 0.0471(13) Uani 1 1 d . . . . .
H1A H 0.677080 0.692123 0.464614 0.056 Uiso 1 1 calc R . . . .
H1B H 0.680035 0.576383 0.363351 0.056 Uiso 1 1 calc R . . . .
C1GB C 0.750000 0.250000 0.229(2) 0.117(11) Uani 0.65(3) 2 d S T P A 1
H1GA H 0.755986 0.181364 0.162288 0.140 Uiso 0.325(17) 1 calc R . . A 1
H1GB H 0.744015 0.318633 0.162282 0.140 Uiso 0.325(17) 1 calc R . . A 1
C1GA C 0.750000 0.250000 0.395(6) 0.13(2) Uani 0.35(3) 2 d S T P A 2
H1GC H 0.744075 0.317945 0.462824 0.150 Uiso 0.175(17) 1 calc R . . A 2
H1GD H 0.755926 0.182050 0.462816 0.150 Uiso 0.175(17) 1 calc R . . A 2

loop_
_atom_site_aniso_label
_atom_site_aniso_U_11
_atom_site_aniso_U_22
_atom_site_aniso_U_33
_atom_site_aniso_U_23
_atom_site_aniso_U_13
_atom_site_aniso_U_12
Br3 0.0285(3) 0.0424(3) 0.0260(3) -0.00612(19) -0.00072(17) -0.00406(18)
Br2 0.0413(3) 0.0313(3) 0.0336(3) -0.00067(18) -0.00575(19) -0.00293(19)
Br1 0.0310(3) 0.0766(5) 0.0504(4) 0.0146(3) 0.0008(2) -0.0010(2)
Cl1G 0.0590(11) 0.139(2) 0.180(3) -0.057(2) -0.0191(15) 0.0118(14)
N1 0.038(2) 0.036(2) 0.0238(19) -0.0070(16) -0.0039(16) 0.0040(16)
C5 0.026(2) 0.033(2) 0.026(2) -0.0007(17) -0.0047(16) 0.0016(17)
C4 0.029(2) 0.034(2) 0.026(2) 0.0015(18) 0.0026(16) 0.0013(17)
C2 0.026(2) 0.037(2) 0.025(2) 0.0059(18) -0.0026(17) -0.0021(18)
C6 0.029(2) 0.035(2) 0.021(2) 0.0024(18) -0.0005(16) -0.0001(18)
C7 0.030(2) 0.033(2) 0.034(2) -0.0023(19) -0.0030(18) -0.0018(18)
C3 0.032(2) 0.029(2) 0.034(2) 0.0008(18) -0.0120(19) -0.0028(18)
C1 0.034(3) 0.064(3) 0.043(3) 0.020(3) -0.007(2) -0.013(2)
C1GB 0.18(3) 0.122(19) 0.044(10) 0.000 0.000 -0.01(2)
C1GA 0.10(3) 0.16(5) 0.12(4) 0.000 0.000 0.02(3)

loop_
_atom_type_symbol
_atom_type_description
_atom_type_scat_dispersion_real
_atom_type_scat_dispersion_imag
_atom_type_scat_source
C C 0.0181 0.0091 'International Tables Vol C Tables 4.2.6.8 and 6.1.1.4'
H H 0.0000 0.0000 'International Tables Vol C Tables 4.2.6.8 and 6.1.1.4'
Br Br -0.6763 1.2805 'International Tables Vol C Tables 4.2.6.8 and 6.1.1.4'
Cl Cl 0.3639 0.7018 'International Tables Vol C Tables 4.2.6.8 and 6.1.1.4'
N N 0.0311 0.0180 'International Tables Vol C Tables 4.2.6.8 and 6.1.1.4'

loop_
_geom_angle_atom_site_label_1
_geom_angle_atom_site_label_2
_geom_angle_atom_site_label_3
_geom_angle
_geom_angle_site_symmetry_1
_geom_angle_site_symmetry_3
_geom_angle_publ_flag
C4 N1 H1 118.4 . . ?
C3 N1 H1 118.4 . . ?
C3 N1 C4 123.3(4) . . ?
C4 C5 C6 118.0(4) . . ?
C4 C5 C7 119.9(4) . . ?
C6 C5 C7 122.1(4) . . ?
N1 C4 C5 119.8(4) . . ?
N1 C4 H4 120.1 . . ?
C5 C4 H4 120.1 . . ?
C6 C2 C3 118.3(4) . . ?
C6 C2 C1 122.7(4) . . ?
C3 C2 C1 119.0(4) . . ?
C5 C6 H6 119.6 . . ?
C2 C6 C5 120.9(4) . . ?
C2 C6 H6 119.6 . . ?
Br2 C7 H7A 109.8 . . ?
Br2 C7 H7B 109.8 . . ?
C5 C7 Br2 109.3(3) . . ?
C5 C7 H7A 109.8 . . ?
C5 C7 H7B 109.8 . . ?
H7A C7 H7B 108.3 . . ?
N1 C3 C2 119.9(4) . . ?
N1 C3 H3 120.1 . . ?
C2 C3 H3 120.1 . . ?
Br1 C1 H1A 109.0 . . ?
Br1 C1 H1B 109.0 . . ?
C2 C1 Br1 112.7(3) . . ?
C2 C1 H1A 109.0 . . ?
C2 C1 H1B 109.0 . . ?
H1A C1 H1B 107.8 . . ?
Cl1G C1GB Cl1G 119.4(12) 2_655 . ?
Cl1G C1GB H1GA 107.5 2_655 . ?
Cl1G C1GB H1GA 107.5 . . ?
Cl1G C1GB H1GB 107.5 2_655 . ?
Cl1G C1GB H1GB 107.5 . . ?
H1GA C1GB H1GB 107.0 . . ?
Cl1G C1GA Cl1G 133(4) 2_655 . ?
Cl1G C1GA H1GC 104.0 2_655 . ?
Cl1G C1GA H1GC 104.0 . . ?
Cl1G C1GA H1GD 104.0 2_655 . ?
Cl1G C1GA H1GD 104.0 . . ?
H1GC C1GA H1GD 105.4 . . ?

loop_
_geom_bond_atom_site_label_1
_geom_bond_atom_site_label_2
_geom_bond_distance
_geom_bond_site_symmetry_2
_geom_bond_publ_flag
Br2 C7 1.958(5) . ?
Br1 C1 1.941(5) . ?
Cl1G C1GB 1.684(10) . ?
Cl1G C1GA 1.59(2) . ?
N1 H1 0.8800 . ?
N1 C4 1.337(6) . ?
N1 C3 1.332(6) . ?
C5 C4 1.385(6) . ?
C5 C6 1.400(6) . ?
C5 C7 1.495(6) . ?
C4 H4 0.9500 . ?
C2 C6 1.381(6) . ?
C2 C3 1.389(7) . ?
C2 C1 1.492(6) . ?
C6 H6 0.9500 . ?
C7 H7A 0.9900 . ?
C7 H7B 0.9900 . ?
C3 H3 0.9500 . ?
C1 H1A 0.9900 . ?
C1 H1B 0.9900 . ?
C1GB H1GA 0.9900 . ?
C1GB H1GB 0.9900 . ?
C1GA H1GC 0.9900 . ?
C1GA H1GD 0.9900 . ?

loop_
_geom_torsion_atom_site_label_1
_geom_torsion_atom_site_label_2
_geom_torsion_atom_site_label_3
_geom_torsion_atom_site_label_4
_geom_torsion
_geom_torsion_site_symmetry_1
_geom_torsion_site_symmetry_2
_geom_torsion_site_symmetry_3
_geom_torsion_site_symmetry_4
_geom_torsion_publ_flag
C4 N1 C3 C2 -0.4(7) . . . . ?
C4 C5 C6 C2 -0.1(7) . . . . ?
C4 C5 C7 Br2 -87.0(5) . . . . ?
C6 C5 C4 N1 -1.6(7) . . . . ?
C6 C5 C7 Br2 90.9(5) . . . . ?
C6 C2 C3 N1 -1.2(7) . . . . ?
C6 C2 C1 Br1 -116.7(5) . . . . ?
C7 C5 C4 N1 176.5(4) . . . . ?
C7 C5 C6 C2 -178.0(4) . . . . ?
C3 N1 C4 C5 1.8(7) . . . . ?
C3 C2 C6 C5 1.4(7) . . . . ?
C3 C2 C1 Br1 65.4(6) . . . . ?
C1 C2 C6 C5 -176.5(4) . . . . ?
C1 C2 C3 N1 176.7(4) . . . . ?
